data_7038988
loop_
_publ_author_name
'Liu, Ya-Hong'
'Li, Ang'
'Shao, Jia'
'Xie, Cheng-Zhi'
'Song, Xue-Qing'
'Bao, Wei-Guo'
'Xu, Jing-Yuan'

_publ_section_title
;
 Four Cu(ii) complexes based on antitumor chelators: synthesis, structure,
 DNA binding/damage, HSA interaction and enhanced cytotoxicity.
;
_journal_issue 19
_journal_name_full 'Dalton transactions (Cambridge, England : 2003)'
_journal_page_first 8036
_journal_page_last 8049
_journal_paper_doi 10.1039/c6dt00451b
_journal_volume 45
_journal_year 2016
_chemical_formula_sum 'C28 H26 Cl2 Cu2 N8 O0 S2'
_chemical_formula_weight 736.71
_chemical_name_systematic
; 
 ? 
;
_space_group_IT_number 2
_symmetry_cell_setting triclinic
_symmetry_space_group_name_Hall '-P 1'
_symmetry_space_group_name_H-M 'P -1'
_atom_sites_solution_hydrogens geom
_atom_sites_solution_primary direct
_atom_sites_solution_secondary difmap
_audit_creation_method SHELXL-97
_audit_update_record
;
2015-06-14 deposited with the CCDC.
2016-04-13 downloaded from the CCDC.
;
_cell_angle_alpha 69.619(19)
_cell_angle_beta 71.22(2)
_cell_angle_gamma 81.89(2)
_cell_formula_units_Z 1
_cell_length_a 8.670(4)
_cell_length_b 9.585(5)
_cell_length_c 9.816(4)
_cell_measurement_temperature 293(2)
_cell_volume 723.6(6)
_computing_cell_refinement 'Bruker XSCANS'
_computing_data_collection 'Bruker XSCANS'
_computing_data_reduction 'Bruker SHELXTL'
_computing_molecular_graphics 'Bruker SHELXTL'
_computing_publication_material 'Bruker SHELXTL'
_computing_structure_refinement 'SHELXL-97 (Sheldrick, 1997)'
_computing_structure_solution 'SHELXS-97 (Sheldrick, 1990)'
_diffrn_ambient_temperature 293(2)
_diffrn_measured_fraction_theta_full 0.980
_diffrn_measured_fraction_theta_max 0.980
_diffrn_measurement_device_type 'Bruker P4'
_diffrn_measurement_method '\w scans'
_diffrn_radiation_monochromator graphite
_diffrn_radiation_source 'fine-focus sealed tube'
_diffrn_radiation_type MoK\a
_diffrn_radiation_wavelength 0.71073
_diffrn_reflns_av_R_equivalents 0.0655
_diffrn_reflns_av_sigmaI/netI 0.0532
_diffrn_reflns_limit_h_max 10
_diffrn_reflns_limit_h_min -11
_diffrn_reflns_limit_k_max 12
_diffrn_reflns_limit_k_min -12
_diffrn_reflns_limit_l_max 12
_diffrn_reflns_limit_l_min -12
_diffrn_reflns_number 7340
_diffrn_reflns_theta_full 27.90
_diffrn_reflns_theta_max 27.90
_diffrn_reflns_theta_min 2.27
_exptl_absorpt_coefficient_mu 1.835
_exptl_absorpt_correction_type none
_exptl_crystal_colour Colorless
_exptl_crystal_density_diffrn 1.691
_exptl_crystal_density_method 'not measured'
_exptl_crystal_description Prism
_exptl_crystal_F_000 374
_exptl_crystal_size_max 0.200
_exptl_crystal_size_mid 0.200
_exptl_crystal_size_min 0.200
_refine_diff_density_max 0.848
_refine_diff_density_min -1.798
_refine_diff_density_rms 0.145
_refine_ls_extinction_coef 0.033(6)
_refine_ls_extinction_expression Fc^*^=kFc[1+0.001xFc^2^\l^3^/sin(2\q)]^-1/4^
_refine_ls_extinction_method SHELXL
_refine_ls_goodness_of_fit_ref 1.072
_refine_ls_hydrogen_treatment mixed
_refine_ls_matrix_type full
_refine_ls_number_parameters 192
_refine_ls_number_reflns 3390
_refine_ls_number_restraints 0
_refine_ls_restrained_S_all 1.072
_refine_ls_R_factor_all 0.0548
_refine_ls_R_factor_gt 0.0530
_refine_ls_shift/su_max 0.006
_refine_ls_shift/su_mean 0.002
_refine_ls_structure_factor_coef Fsqd
_refine_ls_weighting_details 'calc w=1/[\s^2^(Fo^2^)+(0.0969P)^2^+0.7647P] where P=(Fo^2^+2Fc^2^)/3'
_refine_ls_weighting_scheme calc
_refine_ls_wR_factor_gt 0.1461
_refine_ls_wR_factor_ref 0.1484
_reflns_number_gt 3179
_reflns_number_total 3390
_reflns_threshold_expression >2sigma(I)
_cod_data_source_file c6dt00451b2.cif
_cod_data_source_block 1
_cod_depositor_comments
;
The following automatic conversions were performed:

'_symmetry_cell_setting' value 'Triclinic' changed to 'triclinic'
according to
/usr/data/users/saulius/crontab/automatic-downloads/rss-feeds/RSC/lib/dictionaries/cif_core.dic
dictionary named 'cif_core.dic' version 2.4.2 from 2011-04-26.

Automatic conversion script
Id: cif_fix_values 4268 2015-11-12 08:31:59Z antanas 

 Adding full bibliography for 7038988--7038991.cif.
;
_cod_original_sg_symbol_H-M P-1
_cod_database_code 7038988

loop_
_symmetry_equiv_pos_as_xyz
'x, y, z'
'-x, -y, -z'

loop_
_atom_site_label
_atom_site_type_symbol
_atom_site_fract_x
_atom_site_fract_y
_atom_site_fract_z
_atom_site_U_iso_or_equiv
_atom_site_adp_type
_atom_site_occupancy
_atom_site_symmetry_multiplicity
_atom_site_calc_flag
_atom_site_refinement_flags
Cu1 Cu 0.70349(4) 0.01522(3) 1.00062(4) 0.01761(18) Uani 1 1 d .
Cl1 Cl 0.49969(8) -0.12927(7) 1.18361(8) 0.0216(2) Uani 1 1 d .
S1 S 0.83997(9) -0.16567(7) 0.90591(8) 0.0203(2) Uani 1 1 d .
N1 N 0.6506(3) 0.1961(3) 1.0700(3) 0.0193(5) Uani 1 1 d .
N2 N 0.8928(3) 0.1380(3) 0.8605(3) 0.0180(5) Uani 1 1 d .
N3 N 1.0121(3) 0.0898(3) 0.7562(3) 0.0195(5) Uani 1 1 d .
N4 N 1.1131(3) -0.1096(3) 0.6781(3) 0.0229(5) Uani 1 1 d .
H4B H 1.1097 -0.2068 0.6905 0.028 Uiso 1 1 d R
C1 C 0.7596(3) 0.3055(3) 0.9876(3) 0.0180(5) Uani 1 1 d .
C2 C 0.7469(4) 0.4353(3) 1.0238(3) 0.0230(6) Uani 1 1 d .
H2A H 0.8230 0.5090 0.9675 0.028 Uiso 1 1 calc R
C3 C 0.6180(4) 0.4530(4) 1.1461(4) 0.0263(6) Uani 1 1 d .
H3A H 0.6063 0.5395 1.1716 0.032 Uiso 1 1 calc R
C4 C 0.5084(4) 0.3412(4) 1.2290(4) 0.0259(6) Uani 1 1 d .
H4A H 0.4228 0.3508 1.3119 0.031 Uiso 1 1 calc R
C5 C 0.5271(4) 0.2135(4) 1.1872(3) 0.0232(6) Uani 1 1 d .
H5A H 0.4520 0.1388 1.2421 0.028 Uiso 1 1 calc R
C6 C 0.9522(4) 0.5293(3) 0.6790(3) 0.0219(6) Uani 1 1 d .
H6A H 0.8427 0.5561 0.7122 0.026 Uiso 1 1 calc R
C7 C 1.0594(5) 0.6323(3) 0.5603(3) 0.0275(7) Uani 1 1 d .
H7A H 1.0204 0.7263 0.5131 0.033 Uiso 1 1 calc R
C8 C 1.2238(4) 0.5944(4) 0.5131(4) 0.0289(7) Uani 1 1 d .
H8A H 1.2954 0.6627 0.4343 0.035 Uiso 1 1 calc R
C9 C 1.2804(4) 0.4544(4) 0.5840(3) 0.0260(6) Uani 1 1 d .
H9A H 1.3909 0.4296 0.5536 0.031 Uiso 1 1 calc R
C10 C 1.1748(3) 0.3504(3) 0.6999(3) 0.0199(5) Uani 1 1 d .
H10A H 1.2147 0.2564 0.7458 0.024 Uiso 1 1 calc R
C11 C 1.0084(3) 0.3865(3) 0.7480(3) 0.0182(5) Uani 1 1 d .
C12 C 0.8923(3) 0.2731(3) 0.8620(3) 0.0173(5) Uani 1 1 d .
C13 C 0.9962(3) -0.0508(3) 0.7727(3) 0.0181(5) Uani 1 1 d .
C14 C 1.2443(4) -0.0232(4) 0.5553(4) 0.0304(7) Uani 1 1 d .
H14A H 1.3191 -0.0881 0.5075 0.046 Uiso 1 1 calc R
H14B H 1.3008 0.0245 0.5958 0.046 Uiso 1 1 calc R
H14C H 1.1996 0.0509 0.4818 0.046 Uiso 1 1 calc R

loop_
_atom_site_aniso_label
_atom_site_aniso_U_11
_atom_site_aniso_U_22
_atom_site_aniso_U_33
_atom_site_aniso_U_23
_atom_site_aniso_U_13
_atom_site_aniso_U_12
Cu1 0.0164(2) 0.0136(2) 0.0188(2) -0.00765(16) 0.00375(15) -0.00279(14)
Cl1 0.0183(4) 0.0184(4) 0.0205(4) -0.0043(3) 0.0033(3) -0.0039(2)
S1 0.0209(4) 0.0127(3) 0.0235(4) -0.0085(3) 0.0028(3) -0.0032(3)
N1 0.0183(12) 0.0173(11) 0.0223(12) -0.0108(9) -0.0005(9) -0.0022(9)
N2 0.0167(11) 0.0136(11) 0.0203(11) -0.0092(9) 0.0037(9) -0.0016(8)
N3 0.0185(11) 0.0150(11) 0.0201(11) -0.0093(9) 0.0053(9) -0.0013(8)
N4 0.0235(12) 0.0175(11) 0.0243(12) -0.0125(10) 0.0045(10) -0.0021(9)
C1 0.0173(13) 0.0163(12) 0.0191(12) -0.0090(10) -0.0006(10) 0.0006(10)
C2 0.0256(15) 0.0179(13) 0.0252(14) -0.0113(11) -0.0016(12) -0.0023(11)
C3 0.0290(16) 0.0271(15) 0.0276(15) -0.0191(13) -0.0062(12) 0.0056(12)
C4 0.0198(14) 0.0341(17) 0.0259(15) -0.0192(13) -0.0012(11) 0.0040(12)
C5 0.0163(13) 0.0298(15) 0.0226(14) -0.0149(12) 0.0026(11) -0.0009(11)
C6 0.0272(15) 0.0163(13) 0.0258(14) -0.0117(11) -0.0073(11) -0.0002(11)
C7 0.049(2) 0.0128(12) 0.0220(14) -0.0057(11) -0.0103(13) -0.0037(12)
C8 0.0407(18) 0.0245(15) 0.0212(14) -0.0075(12) -0.0020(12) -0.0170(13)
C9 0.0253(15) 0.0286(15) 0.0237(14) -0.0117(12) 0.0013(12) -0.0110(12)
C10 0.0199(13) 0.0190(13) 0.0206(13) -0.0084(11) -0.0023(10) -0.0040(10)
C11 0.0209(13) 0.0132(12) 0.0185(12) -0.0064(10) -0.0008(10) -0.0024(10)
C12 0.0169(12) 0.0137(12) 0.0172(12) -0.0061(10) 0.0012(10) 0.0006(9)
C13 0.0182(13) 0.0153(12) 0.0195(12) -0.0083(10) -0.0010(10) -0.0005(10)
C14 0.0286(16) 0.0242(15) 0.0265(15) -0.0104(12) 0.0107(12) -0.0024(12)

loop_
_atom_type_symbol
_atom_type_description
_atom_type_scat_dispersion_real
_atom_type_scat_dispersion_imag
_atom_type_scat_source
C C 0.0033 0.0016 'International Tables Vol C Tables 4.2.6.8 and 6.1.1.4'
H H 0.0000 0.0000 'International Tables Vol C Tables 4.2.6.8 and 6.1.1.4'
Cl Cl 0.1484 0.1585 'International Tables Vol C Tables 4.2.6.8 and 6.1.1.4'
Cu Cu 0.3201 1.2651 'International Tables Vol C Tables 4.2.6.8 and 6.1.1.4'
N N 0.0061 0.0033 'International Tables Vol C Tables 4.2.6.8 and 6.1.1.4'
O O 0.0106 0.0060 'International Tables Vol C Tables 4.2.6.8 and 6.1.1.4'
S S 0.1246 0.1234 'International Tables Vol C Tables 4.2.6.8 and 6.1.1.4'

loop_
_geom_angle_atom_site_label_1
_geom_angle_atom_site_label_2
_geom_angle_atom_site_label_3
_geom_angle
_geom_angle_site_symmetry_3
N2 Cu1 N1 80.11(10) .
N2 Cu1 S1 84.74(8) .
N1 Cu1 S1 162.68(8) .
N2 Cu1 Cl1 173.24(8) .
N1 Cu1 Cl1 97.60(8) .
S1 Cu1 Cl1 96.49(5) .
N2 Cu1 Cl1 96.22(8) 2_657
N1 Cu1 Cl1 89.81(8) 2_657
S1 Cu1 Cl1 100.19(4) 2_657
Cl1 Cu1 Cl1 90.11(4) 2_657
Cu1 Cl1 Cu1 89.89(4) 2_657
C13 S1 Cu1 94.23(10) .
C5 N1 C1 119.8(2) .
C5 N1 Cu1 126.9(2) .
C1 N1 Cu1 113.32(18) .
C12 N2 N3 120.1(2) .
C12 N2 Cu1 117.51(19) .
N3 N2 Cu1 122.07(18) .
C13 N3 N2 112.2(2) .
C13 N4 C14 123.1(2) .
C13 N4 H4B 118.5 .
C14 N4 H4B 118.4 .
N1 C1 C2 121.3(3) .
N1 C1 C12 115.0(2) .
C2 C1 C12 123.7(3) .
C1 C2 C3 118.8(3) .
C1 C2 H2A 120.6 .
C3 C2 H2A 120.6 .
C4 C3 C2 119.4(3) .
C4 C3 H3A 120.3 .
C2 C3 H3A 120.3 .
C3 C4 C5 119.2(3) .
C3 C4 H4A 120.4 .
C5 C4 H4A 120.4 .
N1 C5 C4 121.5(3) .
N1 C5 H5A 119.2 .
C4 C5 H5A 119.2 .
C7 C6 C11 120.5(3) .
C7 C6 H6A 119.7 .
C11 C6 H6A 119.7 .
C8 C7 C6 120.1(3) .
C8 C7 H7A 120.0 .
C6 C7 H7A 120.0 .
C7 C8 C9 119.5(3) .
C7 C8 H8A 120.3 .
C9 C8 H8A 120.3 .
C8 C9 C10 121.0(3) .
C8 C9 H9A 119.5 .
C10 C9 H9A 119.5 .
C9 C10 C11 120.3(3) .
C9 C10 H10A 119.9 .
C11 C10 H10A 119.9 .
C6 C11 C10 118.7(3) .
C6 C11 C12 120.3(3) .
C10 C11 C12 120.9(2) .
N2 C12 C11 124.1(2) .
N2 C12 C1 113.4(2) .
C11 C12 C1 122.4(2) .
N3 C13 N4 116.2(2) .
N3 C13 S1 126.2(2) .
N4 C13 S1 117.6(2) .
N4 C14 H14A 109.5 .
N4 C14 H14B 109.5 .
H14A C14 H14B 109.5 .
N4 C14 H14C 109.5 .
H14A C14 H14C 109.5 .
H14B C14 H14C 109.5 .

loop_
_geom_bond_atom_site_label_1
_geom_bond_atom_site_label_2
_geom_bond_distance
_geom_bond_site_symmetry_2
Cu1 N2 1.983(3) .
Cu1 N1 2.019(2) .
Cu1 S1 2.2596(11) .
Cu1 Cl1 2.2761(12) .
Cu1 Cl1 2.7748(13) 2_657
Cl1 Cu1 2.7748(13) 2_657
S1 C13 1.742(3) .
N1 C5 1.338(4) .
N1 C1 1.357(4) .
N2 C12 1.300(4) .
N2 N3 1.358(3) .
N3 C13 1.321(4) .
N4 C13 1.344(3) .
N4 C14 1.456(4) .
N4 H4B 0.9000 .
C1 C2 1.389(4) .
C1 C12 1.481(4) .
C2 C3 1.394(4) .
C2 H2A 0.9300 .
C3 C4 1.377(5) .
C3 H3A 0.9300 .
C4 C5 1.394(4) .
C4 H4A 0.9300 .
C5 H5A 0.9300 .
C6 C7 1.399(4) .
C6 C11 1.396(4) .
C6 H6A 0.9300 .
C7 C8 1.387(5) .
C7 H7A 0.9300 .
C8 C9 1.382(5) .
C8 H8A 0.9300 .
C9 C10 1.387(4) .
C9 H9A 0.9300 .
C10 C11 1.399(4) .
C10 H10A 0.9300 .
C11 C12 1.477(4) .
C14 H14A 0.9600 .
C14 H14B 0.9600 .
C14 H14C 0.9600 .

loop_
_geom_torsion_atom_site_label_1
_geom_torsion_atom_site_label_2
_geom_torsion_atom_site_label_3
_geom_torsion_atom_site_label_4
_geom_torsion
_geom_torsion_site_symmetry_1
_geom_torsion_site_symmetry_4
N2 Cu1 Cl1 Cu1 159.6(6) . 2_657
N1 Cu1 Cl1 Cu1 89.83(8) . 2_657
S1 Cu1 Cl1 Cu1 -100.27(4) . 2_657
Cl1 Cu1 Cl1 Cu1 0.0 2_657 2_657
N2 Cu1 S1 C13 -4.70(12) . .
N1 Cu1 S1 C13 -33.7(3) . .
Cl1 Cu1 S1 C13 -178.02(10) . .
Cl1 Cu1 S1 C13 90.70(10) 2_657 .
N2 Cu1 N1 C5 -175.2(3) . .
S1 Cu1 N1 C5 -145.8(2) . .
Cl1 Cu1 N1 C5 -1.6(3) . .
Cl1 Cu1 N1 C5 88.5(3) 2_657 .
N2 Cu1 N1 C1 2.4(2) . .
S1 Cu1 N1 C1 31.8(4) . .
Cl1 Cu1 N1 C1 176.01(19) . .
Cl1 Cu1 N1 C1 -93.9(2) 2_657 .
N1 Cu1 N2 C12 -6.7(2) . .
S1 Cu1 N2 C12 -178.2(2) . .
Cl1 Cu1 N2 C12 -77.4(6) . .
Cl1 Cu1 N2 C12 82.1(2) 2_657 .
N1 Cu1 N2 N3 179.4(2) . .
S1 Cu1 N2 N3 7.8(2) . .
Cl1 Cu1 N2 N3 108.7(6) . .
Cl1 Cu1 N2 N3 -91.9(2) 2_657 .
C12 N2 N3 C13 178.6(3) . .
Cu1 N2 N3 C13 -7.5(3) . .
C5 N1 C1 C2 0.9(4) . .
Cu1 N1 C1 C2 -176.9(2) . .
C5 N1 C1 C12 179.2(3) . .
Cu1 N1 C1 C12 1.4(3) . .
N1 C1 C2 C3 -0.8(4) . .
C12 C1 C2 C3 -179.0(3) . .
C1 C2 C3 C4 0.9(5) . .
C2 C3 C4 C5 -1.0(5) . .
C1 N1 C5 C4 -1.0(5) . .
Cu1 N1 C5 C4 176.5(2) . .
C3 C4 C5 N1 1.1(5) . .
C11 C6 C7 C8 -1.8(4) . .
C6 C7 C8 C9 0.1(5) . .
C7 C8 C9 C10 1.1(5) . .
C8 C9 C10 C11 -0.6(4) . .
C7 C6 C11 C10 2.3(4) . .
C7 C6 C11 C12 -173.5(3) . .
C9 C10 C11 C6 -1.1(4) . .
C9 C10 C11 C12 174.7(3) . .
N3 N2 C12 C11 4.9(4) . .
Cu1 N2 C12 C11 -169.2(2) . .
N3 N2 C12 C1 -176.8(2) . .
Cu1 N2 C12 C1 9.1(3) . .
C6 C11 C12 N2 131.7(3) . .
C10 C11 C12 N2 -44.1(4) . .
C6 C11 C12 C1 -46.5(4) . .
C10 C11 C12 C1 137.8(3) . .
N1 C1 C12 N2 -6.8(4) . .
C2 C1 C12 N2 171.5(3) . .
N1 C1 C12 C11 171.5(3) . .
C2 C1 C12 C11 -10.2(4) . .
N2 N3 C13 N4 -177.3(2) . .
N2 N3 C13 S1 2.0(4) . .
C14 N4 C13 N3 -4.7(5) . .
C14 N4 C13 S1 175.8(3) . .
Cu1 S1 C13 N3 3.0(3) . .
Cu1 S1 C13 N4 -177.6(2) . .
